data_7051466
_publ_section_title
;
Crystal Structures of Amino substituted dicyanoquinodimethanes with Potential
Nonlinear Optical Applications
;
_journal_name_full 'New Journal of Chemistry'
_journal_paper_doi 10.1039/a903793d
_journal_year 1999
_chemical_formula_sum 'C15 H14 N4'
_chemical_formula_weight 250.30
_space_group_IT_number 19
_symmetry_cell_setting orthorhombic
_symmetry_space_group_name_Hall 'P 2ac 2ab'
_symmetry_space_group_name_H-M 'P 21 21 21'
_cell_angle_alpha 90.00
_cell_angle_beta 90.00
_cell_angle_gamma 90.00
_cell_formula_units_Z 4
_cell_length_a 7.803(1)
_cell_length_b 9.474(1)
_cell_length_c 17.819(4)
_cell_measurement_temperature 150(2)
_cell_volume 1317.3(4)
_diffrn_ambient_temperature 150(2)
_exptl_crystal_density_diffrn 1.262
_cod_database_code 7051466

loop_
_symmetry_equiv_pos_as_xyz
'x, y, z'
'-x+1/2, -y, z+1/2'
'-x, y+1/2, -z+1/2'
'x+1/2, -y+1/2, -z'

loop_
_atom_site_label
_atom_site_type_symbol
_atom_site_fract_x
_atom_site_fract_y
_atom_site_fract_z
_atom_site_U_iso_or_equiv
_atom_site_adp_type
_atom_site_occupancy
_atom_site_symmetry_multiplicity
_atom_site_calc_flag
_atom_site_refinement_flags
_atom_site_disorder_assembly
_atom_site_disorder_group
N1 N 0.7634(3) 0.97536(16) 0.13200(9) 0.0295(4) Uani 1 1 d . . .
N2 N 0.7690(3) 1.11648(18) 0.03431(10) 0.0381(5) Uani 1 1 d . . .
H3N H 0.772(3) 1.145(2) -0.0156(13) 0.042(7) Uiso 1 1 d . . .
N3 N 0.7693(3) 0.26923(19) -0.10296(10) 0.0450(5) Uani 1 1 d . . .
N4 N 0.9043(3) 0.5540(2) -0.28842(11) 0.0489(6) Uani 1 1 d . . .
C1 C 0.8477(3) 0.8751(2) 0.18395(12) 0.0345(5) Uani 1 1 d . . .
H11B H 0.957(3) 0.833(3) 0.1598(13) 0.045(7) Uiso 1 1 d . . .
H11A H 0.769(3) 0.799(2) 0.1967(12) 0.043(6) Uiso 1 1 d . . .
C2 C 0.8911(4) 0.9668(2) 0.25278(14) 0.0386(6) Uani 1 1 d . . .
H21A H 0.996(4) 0.940(3) 0.2780(14) 0.056(8) Uiso 1 1 d . . .
H21B H 0.800(3) 0.958(2) 0.2934(14) 0.045(7) Uiso 1 1 d . . .
C3 C 0.8945(3) 1.1189(2) 0.22292(12) 0.0330(5) Uani 1 1 d . . .
H31A H 0.876(3) 1.192(3) 0.2634(13) 0.049(7) Uiso 1 1 d . . .
H31B H 1.008(3) 1.141(2) 0.1963(13) 0.037(6) Uiso 1 1 d . . .
C4 C 0.7502(3) 1.1196(2) 0.16556(11) 0.0305(4) Uani 1 1 d . . .
H41 H 0.641(3) 1.128(2) 0.1931(11) 0.025(5) Uiso 1 1 d . . .
C5 C 0.7607(4) 1.2176(2) 0.09696(13) 0.0415(6) Uani 1 1 d . . .
H51A H 0.648(4) 1.279(3) 0.0929(15) 0.061(8) Uiso 1 1 d . . .
H51B H 0.866(4) 1.277(3) 0.0957(14) 0.052(7) Uiso 1 1 d . . .
C6 C 0.7792(3) 0.9832(2) 0.05756(11) 0.0300(5) Uani 1 1 d . . .
C7 C 0.7999(3) 0.8651(2) 0.00653(11) 0.0278(4) Uani 1 1 d . . .
C8 C 0.8514(3) 0.8877(2) -0.06834(11) 0.0295(5) Uani 1 1 d . . .
H81 H 0.884(3) 0.986(2) -0.0850(12) 0.042(6) Uiso 1 1 d . . .
C9 C 0.8640(3) 0.7771(2) -0.11814(11) 0.0292(5) Uani 1 1 d . . .
H91 H 0.902(3) 0.794(2) -0.1695(11) 0.026(5) Uiso 1 1 d . . .
C10 C 0.8229(2) 0.6369(2) -0.09635(12) 0.0262(4) Uani 1 1 d . . .
C11 C 0.7743(3) 0.6156(2) -0.02108(11) 0.0306(5) Uani 1 1 d . . .
H111 H 0.750(3) 0.520(2) -0.0051(11) 0.024(5) Uiso 1 1 d . . .
C12 C 0.7628(3) 0.7264(2) 0.02919(11) 0.0307(5) Uani 1 1 d . . .
H121 H 0.729(3) 0.706(2) 0.0838(13) 0.036(6) Uiso 1 1 d . . .
C13 C 0.8291(3) 0.5212(2) -0.14941(11) 0.0295(5) Uani 1 1 d . . .
C14 C 0.7974(3) 0.3820(2) -0.12451(11) 0.0329(5) Uani 1 1 d . . .
C15 C 0.8702(3) 0.5399(2) -0.22556(12) 0.0337(5) Uani 1 1 d . . .

loop_
_atom_site_aniso_label
_atom_site_aniso_U_11
_atom_site_aniso_U_22
_atom_site_aniso_U_33
_atom_site_aniso_U_23
_atom_site_aniso_U_13
_atom_site_aniso_U_12
N1 0.0390(10) 0.0237(8) 0.0258(9) -0.0009(6) 0.0016(8) 0.0010(8)
N2 0.0619(13) 0.0251(8) 0.0273(10) 0.0018(8) 0.0009(10) 0.0051(10)
N3 0.0750(15) 0.0274(9) 0.0327(10) -0.0003(8) -0.0055(11) 0.0006(10)
N4 0.0746(16) 0.0379(11) 0.0343(11) 0.0039(9) 0.0088(11) 0.0157(11)
C1 0.0455(13) 0.0279(11) 0.0301(11) 0.0027(9) -0.0007(10) 0.0004(11)
C2 0.0493(15) 0.0363(12) 0.0302(12) -0.0006(10) -0.0047(12) 0.0010(11)
C3 0.0364(13) 0.0311(11) 0.0316(12) -0.0021(10) 0.0024(10) -0.0017(10)
C4 0.0393(12) 0.0237(9) 0.0284(10) -0.0027(8) 0.0031(10) 0.0004(10)
C5 0.0664(17) 0.0254(10) 0.0326(11) -0.0027(9) 0.0014(14) 0.0040(13)
C6 0.0337(13) 0.0267(10) 0.0295(11) 0.0017(8) -0.0018(10) 0.0011(9)
C7 0.0325(11) 0.0236(10) 0.0274(10) -0.0010(8) -0.0010(9) 0.0031(9)
C8 0.0365(12) 0.0238(10) 0.0282(11) 0.0023(9) -0.0023(9) 0.0007(9)
C9 0.0339(12) 0.0289(10) 0.0249(11) 0.0042(9) 0.0003(9) -0.0001(9)
C10 0.0253(10) 0.0263(10) 0.0269(10) -0.0002(8) -0.0017(8) 0.0020(8)
C11 0.0375(12) 0.0237(10) 0.0308(11) 0.0012(9) 0.0031(9) -0.0028(10)
C12 0.0357(12) 0.0289(10) 0.0274(10) 0.0022(8) 0.0031(10) -0.0013(10)
C13 0.0378(12) 0.0250(10) 0.0258(11) 0.0002(9) -0.0002(9) 0.0027(9)
C14 0.0444(13) 0.0302(11) 0.0242(10) -0.0038(9) -0.0041(9) 0.0056(10)
C15 0.0447(14) 0.0235(10) 0.0327(12) -0.0006(9) -0.0014(10) 0.0095(10)

loop_
_geom_bond_atom_site_label_1
_geom_bond_atom_site_label_2
_geom_bond_distance
_geom_bond_site_symmetry_2
_geom_bond_publ_flag
N1 C6 1.334(2) . ?
N1 C1 1.480(3) . ?
N1 C4 1.495(2) . ?
N2 C6 1.331(3) . ?
N2 C5 1.472(3) . ?
N2 H3N 0.93(2) . ?
N3 C14 1.156(3) . ?
N4 C15 1.159(3) . ?
C1 C2 1.541(3) . ?
C1 H11B 1.03(3) . ?
C1 H11A 0.97(2) . ?
C2 C3 1.536(3) . ?
C2 H21A 0.97(3) . ?
C2 H21B 1.02(2) . ?
C3 C4 1.521(3) . ?
C3 H31A 1.01(2) . ?
C3 H31B 1.03(2) . ?
C4 C5 1.537(3) . ?
C4 H41 0.99(2) . ?
C5 H51A 1.06(3) . ?
C5 H51B 1.00(3) . ?
C6 C7 1.451(3) . ?
C7 C12 1.405(3) . ?
C7 C8 1.410(3) . ?
C8 C9 1.377(3) . ?
C8 H81 1.01(2) . ?
C9 C10 1.421(3) . ?
C9 H91 0.98(2) . ?
C10 C11 1.408(3) . ?
C10 C13 1.448(3) . ?
C11 C12 1.383(3) . ?
C11 H111 0.97(2) . ?
C12 H121 1.03(2) . ?
C13 C15 1.405(3) . ?
C13 C14 1.413(3) . ?

loop_
_cod_related_entry_id
_cod_related_entry_database
_cod_related_entry_code
1 ChemSpider 21189730
